data_1502739
loop_
_publ_author_name
'Farrugia, Louis J.'
'Senn, Hans Martin'

_publ_section_title
;
 Metal-metal and metal-ligand bonding at a QTAIM catastrophe: a combined
 experimental and theoretical charge density study on the alkylidyne
 cluster Fe3(\m-H)(\m-COMe)(CO)10.
;
_journal_issue 51
_journal_name_full 'The journal of physical chemistry. A'
_journal_page_first 13418
_journal_page_last 13433
_journal_paper_doi 10.1021/jp1098624
_journal_volume 114
_journal_year 2010
_chemical_compound_source 'synthesis as described'
_chemical_formula_moiety 'C12 H4 Fe3 O11'
_chemical_formula_sum 'C12 H4 Fe3 O11'
_chemical_formula_weight 491.7
_chemical_name_systematic
;
 ?
;
_space_group_crystal_system monoclinic
_space_group_IT_number 14
_space_group_name_Hall '-P 2ybc'
_space_group_name_H-M_alt 'P 1 21/c 1'
_symmetry_space_group_name_Hall '-P 2ybc'
_symmetry_space_group_name_H-M 'P 1 21/c 1'
_atom_sites_solution_hydrogens geom
_atom_sites_solution_primary direct
_atom_sites_solution_secondary difmap
_audit_conform_dict_location ftp://ftp.iucr.org/pub/cif_core.dic
_audit_conform_dict_name cif_core.dic
_audit_conform_dict_version 2.3
_audit_creation_date 2006-05-19T15:46:44-00:00
_audit_creation_method 'WinGX routine CIF_UPDATE'
_cell_angle_alpha 90
_cell_angle_beta 103.9270(10)
_cell_angle_gamma 90
_cell_formula_units_Z 4
_cell_length_a 7.46720(10)
_cell_length_b 16.4731(2)
_cell_length_c 13.74140(10)
_cell_measurement_reflns_used 84907
_cell_measurement_temperature 173(2)
_cell_measurement_theta_max 55.734
_cell_measurement_theta_min 2
_cell_measurement_wavelength 0.71073
_cell_volume 1640.61(3)
_computing_cell_refinement 'HKL Scalepack (Otwinowski & Minor 1997)'
_computing_data_collection 'Collect (Bruker AXS BV, 1997-2004)'
_computing_data_reduction 'HKL Denzo and Scalepack (Otwinowski & Minor 1997)'
_computing_molecular_graphics 'Ortep-3 for Windows (Farrugia, 1997)'
_computing_publication_material 'WinGX publication routines (Farrugia, 1999)'
_computing_structure_refinement 'SHELXL-97 (Sheldrick, 1997)'
_computing_structure_solution 'SHELXS-86 (Sheldrick, 1986)'
_diffrn_ambient_temperature 173(2)
_diffrn_detector 'CCD plate'
_diffrn_detector_area_resol_mean 9
_diffrn_measured_fraction_theta_full 0.991
_diffrn_measured_fraction_theta_max 0.991
_diffrn_measurement_device '95mm CCD camera on \k-goniostat'
_diffrn_measurement_device_type KappaCCD
_diffrn_measurement_method 'CCD rotation images, thick slices'
_diffrn_orient_matrix_type 'by Bruker AXS Collect from scalepack cell'
_diffrn_orient_matrix_UB_11 -0.835814E-1
_diffrn_orient_matrix_UB_12 0.27222E-2
_diffrn_orient_matrix_UB_13 0.468772E-1
_diffrn_orient_matrix_UB_21 0.875286E-1
_diffrn_orient_matrix_UB_22 -0.349279E-1
_diffrn_orient_matrix_UB_23 0.490164E-1
_diffrn_orient_matrix_UB_31 0.662568E-1
_diffrn_orient_matrix_UB_32 0.495755E-1
_diffrn_orient_matrix_UB_33 0.319599E-1
_diffrn_radiation_monochromator graphite
_diffrn_radiation_probe x-ray
_diffrn_radiation_type MoK\a
_diffrn_radiation_wavelength 0.71073
_diffrn_reflns_av_R_equivalents 0.0335
_diffrn_reflns_av_unetI/netI 0.0235
_diffrn_reflns_limit_h_max 15
_diffrn_reflns_limit_h_min -16
_diffrn_reflns_limit_k_max 35
_diffrn_reflns_limit_k_min -35
_diffrn_reflns_limit_l_max 29
_diffrn_reflns_limit_l_min -29
_diffrn_reflns_number 131757
_diffrn_reflns_reduction_process
;
 Scaled and merged with SORTAV
 R.H. Blessing, (1987) Cryst. Rev. 1, 3-58
 R.H. Blessing, (1989) J. Appl. Cryst. 22, 396-397
;
_diffrn_reflns_theta_full 50.04
_diffrn_reflns_theta_max 50.04
_diffrn_reflns_theta_min 2.47
_diffrn_source 'Enraf Nonius FR590'
_exptl_absorpt_coefficient_mu 2.674
_exptl_absorpt_correction_T_max 0.636
_exptl_absorpt_correction_T_min 0.433
_exptl_absorpt_correction_type gaussian
_exptl_absorpt_process_details
;
   P. Coppens, L. Leiserowitz, D Rabinovich, Acta Cryst.
   (1965), 18, 1035-1038
;
_exptl_crystal_colour black
_exptl_crystal_density_diffrn 1.991
_exptl_crystal_density_method 'not measured'
_exptl_crystal_description prism
_exptl_crystal_F_000 968
_exptl_crystal_size_max 0.39
_exptl_crystal_size_mid 0.26
_exptl_crystal_size_min 0.2
_refine_diff_density_max 0.733
_refine_diff_density_min -0.844
_refine_diff_density_rms 0.082
_refine_ls_extinction_method none
_refine_ls_goodness_of_fit_ref 1.05
_refine_ls_hydrogen_treatment mixed
_refine_ls_matrix_type full
_refine_ls_number_parameters 251
_refine_ls_number_reflns 17081
_refine_ls_number_restraints 0
_refine_ls_restrained_S_all 1.05
_refine_ls_R_factor_all 0.036
_refine_ls_R_factor_gt 0.026
_refine_ls_shift/su_max 0.002
_refine_ls_shift/su_mean 0
_refine_ls_structure_factor_coef Fsqd
_refine_ls_weighting_details 'calc w=1/[\s^2^(Fo^2^)+(0.0229P)^2^+0.4029P] where P=(Fo^2^+2Fc^2^)/3'
_refine_ls_weighting_scheme calc
_refine_ls_wR_factor_gt 0.0588
_refine_ls_wR_factor_ref 0.0614
_reflns_number_gt 14317
_reflns_number_total 17081
_reflns_threshold_expression >2sigma(I)
_cod_data_source_file jp1098624_si_002.cif
_cod_data_source_block spherical
_cod_database_code 1502739

loop_
_space_group_symop_operation_xyz
'x, y, z'
'-x, y+1/2, -z+1/2'
'-x, -y, -z'
'x, -y-1/2, z-1/2'

loop_
_atom_site_label
_atom_site_type_symbol
_atom_site_fract_x
_atom_site_fract_y
_atom_site_fract_z
_atom_site_U_iso_or_equiv
_atom_site_adp_type
_atom_site_occupancy
_atom_site_symmetry_multiplicity
_atom_site_calc_flag
C1 C 0.09557(8) 0.14792(3) 0.26279(4) 0.01366(7) Uani 1 1 d
C2 C -0.09815(11) 0.24798(5) 0.16359(7) 0.02540(13) Uani 1 1 d
C11 C 0.11724(9) 0.07889(4) 0.09495(5) 0.01667(8) Uani 1 1 d
C12 C 0.53284(9) 0.04848(4) 0.29235(5) 0.01796(9) Uani 1 1 d
C13 C 0.47445(10) 0.09161(6) 0.10443(5) 0.02371(12) Uani 1 1 d
C14 C 0.32145(11) -0.04757(4) 0.17196(5) 0.02147(11) Uani 1 1 d
C21 C 0.07578(8) 0.08187(4) 0.44386(4) 0.01414(7) Uani 1 1 d
C22 C -0.00835(9) -0.00508(4) 0.26999(5) 0.01673(8) Uani 1 1 d
C23 C 0.31183(8) -0.02983(4) 0.40269(4) 0.01508(8) Uani 1 1 d
C31 C 0.25386(11) 0.26686(4) 0.37848(5) 0.02111(11) Uani 1 1 d
C32 C 0.33966(10) 0.25045(4) 0.19831(5) 0.01991(10) Uani 1 1 d
O1 O -0.06999(6) 0.16989(3) 0.21519(4) 0.01757(7) Uani 1 1 d
O11 O -0.01617(8) 0.08615(4) 0.03431(4) 0.02492(10) Uani 1 1 d
O12 O 0.66427(7) 0.03274(4) 0.35254(4) 0.02264(9) Uani 1 1 d
O13 O 0.56478(10) 0.10882(6) 0.05150(6) 0.03973(19) Uani 1 1 d
O14 O 0.32025(12) -0.11679(4) 0.16649(6) 0.03637(16) Uani 1 1 d
O21 O 0.01867(7) 0.09982(3) 0.51078(4) 0.01958(8) Uani 1 1 d
O22 O -0.12463(9) -0.04365(4) 0.22268(5) 0.02766(12) Uani 1 1 d
O23 O 0.38880(8) -0.08661(3) 0.43783(4) 0.02226(9) Uani 1 1 d
O31 O 0.19763(13) 0.31406(4) 0.42406(6) 0.03689(16) Uani 1 1 d
O32 O 0.34881(10) 0.28965(4) 0.13072(5) 0.03093(13) Uani 1 1 d
O33 O 0.72813(9) 0.21550(4) 0.40794(6) 0.03306(15) Uani 1 1 d
Fe1 Fe 0.334257(12) 0.060826(5) 0.188569(6) 0.013170(10) Uani 1 1 d
Fe2 Fe 0.174449(11) 0.056401(5) 0.340698(6) 0.010890(10) Uani 1 1 d
Fe3 Fe 0.331310(12) 0.190531(5) 0.305457(6) 0.012510(10) Uani 1 1 d
C33 C 0.57817(10) 0.20392(4) 0.36757(6) 0.02104(11) Uani 1 1 d
H1 H 0.3471(19) 0.1160(9) 0.3933(11) 0.032(4) Uiso 1 1 d
H21 H -0.239(2) 0.2557(10) 0.1460(12) 0.042(4) Uiso 1 1 d
H22 H -0.042(2) 0.2903(9) 0.2097(11) 0.034(4) Uiso 1 1 d
H23 H -0.0466(19) 0.2462(9) 0.1075(11) 0.032(3) Uiso 1 1 d

loop_
_atom_site_aniso_label
_atom_site_aniso_U_11
_atom_site_aniso_U_22
_atom_site_aniso_U_33
_atom_site_aniso_U_23
_atom_site_aniso_U_13
_atom_site_aniso_U_12
C1 0.01396(17) 0.01340(17) 0.01260(17) 0.00125(14) 0.00118(14) 0.00007(14)
C2 0.0237(3) 0.0197(3) 0.0279(3) 0.0067(2) -0.0034(2) 0.0042(2)
C11 0.0181(2) 0.0176(2) 0.01418(19) -0.00114(16) 0.00347(16) -0.00110(17)
C12 0.0147(2) 0.0241(3) 0.0155(2) -0.00139(18) 0.00446(16) -0.00058(18)
C13 0.0195(2) 0.0355(4) 0.0173(2) 0.0024(2) 0.00681(19) -0.0024(2)
C14 0.0269(3) 0.0183(2) 0.0174(2) -0.00239(18) 0.0018(2) 0.0034(2)
C21 0.01413(18) 0.01462(18) 0.01401(18) 0.00145(14) 0.00408(14) 0.00016(14)
C22 0.0159(2) 0.0160(2) 0.0188(2) -0.00238(17) 0.00522(16) -0.00234(16)
C23 0.01577(19) 0.01460(18) 0.01516(19) 0.00181(15) 0.00430(15) 0.00131(15)
C31 0.0294(3) 0.0155(2) 0.0159(2) -0.00191(17) 0.0005(2) 0.0013(2)
C32 0.0205(2) 0.0196(2) 0.0187(2) 0.00559(19) 0.00275(18) -0.00312(19)
O1 0.01420(15) 0.01758(17) 0.01885(18) 0.00349(14) -0.00008(13) 0.00243(13)
O11 0.0218(2) 0.0310(3) 0.0188(2) -0.00123(19) -0.00122(16) 0.00178(19)
O12 0.01415(17) 0.0324(3) 0.0206(2) -0.00122(19) 0.00252(14) 0.00321(17)
O13 0.0277(3) 0.0697(6) 0.0261(3) 0.0091(3) 0.0150(2) -0.0054(3)
O14 0.0544(5) 0.0182(2) 0.0316(3) -0.0046(2) 0.0006(3) 0.0071(3)
O21 0.02128(19) 0.0223(2) 0.01717(18) -0.00069(15) 0.00865(15) 0.00060(16)
O22 0.0222(2) 0.0298(3) 0.0310(3) -0.0125(2) 0.0066(2) -0.0101(2)
O23 0.0249(2) 0.01863(19) 0.0224(2) 0.00563(16) 0.00406(17) 0.00662(16)
O31 0.0570(5) 0.0271(3) 0.0249(3) -0.0085(2) 0.0065(3) 0.0118(3)
O32 0.0345(3) 0.0315(3) 0.0264(3) 0.0146(2) 0.0064(2) -0.0051(2)
O33 0.0212(2) 0.0243(3) 0.0445(4) 0.0092(2) -0.0100(2) -0.00627(19)
Fe1 0.01376(3) 0.01529(3) 0.01077(3) -0.00083(2) 0.00355(2) -0.00116(2)
Fe2 0.01120(3) 0.01076(2) 0.01088(3) 0.00115(2) 0.00295(2) -0.00009(2)
Fe3 0.01407(3) 0.01083(3) 0.01152(3) 0.00112(2) 0.00090(2) -0.00163(2)
C33 0.0186(2) 0.0164(2) 0.0245(3) 0.00506(19) -0.00202(19) -0.00392(18)

loop_
_atom_type_symbol
_atom_type_description
_atom_type_scat_dispersion_real
_atom_type_scat_dispersion_imag
_atom_type_scat_source
C C 0.0033 0.0016 'International Tables Vol C Tables 4.2.6.8 and 6.1.1.4'
H H 0 0 'International Tables Vol C Tables 4.2.6.8 and 6.1.1.4'
O O 0.0106 0.006 'International Tables Vol C Tables 4.2.6.8 and 6.1.1.4'
Fe Fe 0.3463 0.8444 'International Tables Vol C Tables 4.2.6.8 and 6.1.1.4'

loop_
_exptl_crystal_face_index_h
_exptl_crystal_face_index_k
_exptl_crystal_face_index_l
_exptl_crystal_face_perp_dist
0 2 1 0.1
0 -2 -1 0.1
0 0 -1 0.13
0 0 1 0.09
0 1 -1 0.17
0 -2 1 0.09
1 0 0 0.19
-1 0 0 0.2

loop_
_geom_angle_atom_site_label_1
_geom_angle_atom_site_label_2
_geom_angle_atom_site_label_3
_geom_angle
O1 C1 Fe3 140.12(5)
O1 C1 Fe2 130.13(4)
Fe3 C1 Fe2 88.84(2)
O1 C2 H21 104.0(9)
O1 C2 H22 109.2(9)
H21 C2 H22 108.6(12)
O1 C2 H23 109.3(9)
H21 C2 H23 114.1(12)
H22 C2 H23 111.3(12)
O11 C11 Fe1 176.21(6)
O12 C12 Fe1 171.93(6)
O13 C13 Fe1 178.05(9)
O14 C14 Fe1 176.16(7)
O21 C21 Fe2 177.45(6)
O22 C22 Fe2 178.37(7)
O23 C23 Fe2 175.66(6)
O31 C31 Fe3 177.23(8)
O32 C32 Fe3 178.42(7)
C1 O1 C2 119.81(5)
C14 Fe1 C12 89.82(3)
C14 Fe1 C13 102.61(4)
C12 Fe1 C13 92.57(3)
C14 Fe1 C11 93.50(3)
C12 Fe1 C11 172.57(3)
C13 Fe1 C11 93.20(3)
C14 Fe1 Fe2 93.01(3)
C12 Fe1 Fe2 79.26(2)
C13 Fe1 Fe2 162.39(3)
C11 Fe1 Fe2 93.91(2)
C14 Fe1 Fe3 149.35(2)
C12 Fe1 Fe3 74.90(2)
C13 Fe1 Fe3 104.44(3)
C11 Fe1 Fe3 99.08(2)
Fe2 Fe1 Fe3 58.49(1)
C22 Fe2 C21 99.01(3)
C22 Fe2 C23 94.71(3)
C21 Fe2 C23 95.96(3)
C22 Fe2 C1 92.97(3)
C21 Fe2 C1 97.56(3)
C23 Fe2 C1 163.20(3)
C22 Fe2 Fe3 134.39(2)
C21 Fe2 Fe3 103.714(19)
C23 Fe2 Fe3 121.135(19)
C1 Fe2 Fe3 45.476(17)
C22 Fe2 Fe1 90.96(2)
C21 Fe2 Fe1 164.817(19)
C23 Fe2 Fe1 94.587(19)
C1 Fe2 Fe1 70.343(19)
Fe3 Fe2 Fe1 61.34(1)
C22 Fe2 H1 173.4(5)
C21 Fe2 H1 86.6(5)
C23 Fe2 H1 88.1(5)
C1 Fe2 H1 82.8(5)
Fe3 Fe2 H1 39.9(5)
Fe1 Fe2 H1 82.9(5)
C32 Fe3 C31 98.86(3)
C32 Fe3 C33 94.93(3)
C31 Fe3 C33 94.48(4)
C32 Fe3 C1 99.63(3)
C31 Fe3 C1 91.89(3)
C33 Fe3 C1 163.01(3)
C32 Fe3 Fe2 136.87(2)
C31 Fe3 Fe2 105.77(3)
C33 Fe3 Fe2 117.34(2)
C1 Fe3 Fe2 45.680(17)
C32 Fe3 Fe1 86.53(3)
C31 Fe3 Fe1 161.45(3)
C33 Fe3 Fe1 102.77(3)
C1 Fe3 Fe1 69.656(18)
Fe2 Fe3 Fe1 60.17(1)
C32 Fe3 H1 166.2(5)
C31 Fe3 H1 94.9(5)
C33 Fe3 H1 82.4(5)
C1 Fe3 H1 81.4(5)
Fe2 Fe3 H1 38.2(5)
Fe1 Fe3 H1 80.9(5)
O33 C33 Fe3 176.70(8)

loop_
_geom_bond_atom_site_label_1
_geom_bond_atom_site_label_2
_geom_bond_distance
C1 O1 1.3030(7)
C1 Fe3 1.8543(6)
C1 Fe2 1.8608(5)
C2 O1 1.4594(9)
C2 H21 1.032(16)
C2 H22 0.966(15)
C2 H23 0.942(14)
C11 O11 1.1408(8)
C11 Fe1 1.8347(6)
C12 O12 1.1506(8)
C12 Fe1 1.8044(6)
C13 O13 1.1404(9)
C13 Fe1 1.8090(7)
C14 O14 1.1427(10)
C14 Fe1 1.7997(7)
C21 O21 1.1419(8)
C21 Fe2 1.7975(6)
C22 O22 1.1439(8)
C22 Fe2 1.7874(6)
C23 O23 1.1423(8)
C23 Fe2 1.8372(6)
C31 O31 1.1402(10)
C31 Fe3 1.7893(7)
C32 O32 1.1466(9)
C32 Fe3 1.7862(7)
O33 C33 1.1397(9)
Fe1 Fe2 2.64578(12)
Fe1 Fe3 2.67630(12)
Fe2 Fe3 2.60030(11)
Fe2 H1 1.643(14)
Fe3 C33 1.8487(7)
Fe3 H1 1.706(14)
